data_7241095
loop_
_publ_author_name
'Sosa-Rivadeneyra, Martha Virginia'
'Perumal, Venkatesan'
'Flores-Manuel, Fermin'
'Bern\`es, Sylvain'
'H\"opfl, Herbert'
'Ceron, Margarita'
'Thamotharan, Subbiah'
'Percino, M. Judith'

_publ_section_title
;
 Quantitative analysis of intermolecular interactions in cocrystals and a
 pair of polymorphous cocrystal hydrates from
 1,4-dihydroquinoxaline-2,3-dione and 1H-benzo[d]imidazol-2(3H)-one with
 2,5-dihydroxy-1,4-benzoquinones: A combined X-ray structure and
 theoretical analysis
;
_journal_name_full CrystEngComm
_journal_paper_doi 10.1039/D0CE01056A
_journal_year 2020
_chemical_formula_moiety 'C6 H2 Cl2 O4, 2(C8 H6 N2 O2), 2(H2 O)'
_chemical_formula_sum 'C22 H18 Cl2 N4 O10'
_chemical_formula_weight 569.30
_space_group_crystal_system monoclinic
_space_group_IT_number 15
_space_group_name_Hall '-C 2yc'
_space_group_name_H-M_alt 'C 1 2/c 1'
_atom_sites_solution_hydrogens mixed
_atom_sites_solution_primary dual
_atom_sites_solution_secondary difmap
_audit_creation_date 2019-03-21
_audit_creation_method SHELXL-2018/3
_audit_update_record
;
2020-07-14 deposited with the CCDC.	2020-08-21 downloaded from the CCDC.
;
_cell_angle_alpha 90
_cell_angle_beta 132.364(5)
_cell_angle_gamma 90
_cell_formula_units_Z 4
_cell_length_a 27.986(3)
_cell_length_b 4.6150(3)
_cell_length_c 24.046(2)
_cell_measurement_reflns_used 7909
_cell_measurement_temperature 295(1)
_cell_measurement_theta_max 23.60
_cell_measurement_theta_min 2.76
_cell_volume 2294.7(4)
_computing_cell_refinement 'X-AREA 1.86'
_computing_data_collection 'X-AREA 1.86 (Stoe & Cie, 2018)'
_computing_data_reduction 'X-AREA 1.86'
_computing_molecular_graphics 'XP in SHELXTL-Plus (Sheldrick, 2008) and Mercury (Macrae et al., 2008)'
_computing_publication_material 'PublCif (Westrip, 2010)'
_computing_structure_refinement 'SHELXL-2018/3 (Sheldrick, 2018)'
_computing_structure_solution 'SHELXT-2018/2 (Sheldrick, 2015a)'
_diffrn_ambient_environment air
_diffrn_ambient_temperature 295(1)
_diffrn_detector 'Reverse-biased silicon diode array'
_diffrn_detector_area_resol_mean 5.81
_diffrn_detector_type 'Dectris Pilatus 100K R'
_diffrn_measured_fraction_theta_full 0.996
_diffrn_measured_fraction_theta_max 0.997
_diffrn_measurement_details
;
1261 frames, 50-55 s/frame, 1 deg./frame, detector distance = 50 mm
;
_diffrn_measurement_device 'Eulerian four-circle diffractometer'
_diffrn_measurement_device_type 'Stoe Stadivari'
_diffrn_measurement_method '\w scans'
_diffrn_measurement_specimen_support Mitegen
_diffrn_radiation_collimation '0.6 mm diameter'
_diffrn_radiation_monochromator 'Graded multilayer mirror'
_diffrn_radiation_polarisn_norm -90
_diffrn_radiation_probe x-ray
_diffrn_radiation_type AgK\a
_diffrn_radiation_wavelength 0.56083
_diffrn_reflns_av_R_equivalents 0.1091
_diffrn_reflns_av_unetI/netI 0.0799
_diffrn_reflns_Laue_measured_fraction_full 0.996
_diffrn_reflns_Laue_measured_fraction_max 0.997
_diffrn_reflns_limit_h_max 35
_diffrn_reflns_limit_h_min -35
_diffrn_reflns_limit_k_max 5
_diffrn_reflns_limit_k_min -5
_diffrn_reflns_limit_l_max 30
_diffrn_reflns_limit_l_min -30
_diffrn_reflns_number 25780
_diffrn_reflns_point_group_measured_fraction_full 0.996
_diffrn_reflns_point_group_measured_fraction_max 0.997
_diffrn_reflns_theta_full 19.664
_diffrn_reflns_theta_max 20.993
_diffrn_reflns_theta_min 2.757
_diffrn_source 'Sealed X-ray tube'
_diffrn_source_current 0.55
_diffrn_source_power 0.03575
_diffrn_source_type 'Axo Astix-f Microfocus source'
_diffrn_source_voltage 65
_exptl_absorpt_coefficient_mu 0.189
_exptl_absorpt_correction_T_max 1.0000
_exptl_absorpt_correction_T_min 0.3249
_exptl_absorpt_correction_type multi-scan
_exptl_absorpt_process_details 'X-AREA 1.86 (Stoe & Cie, 2018)'
_exptl_crystal_colour Orange
_exptl_crystal_density_diffrn 1.648
_exptl_crystal_description Needle
_exptl_crystal_F_000 1168
_exptl_crystal_recrystallization_method
;
Re-cristallisation from solvent: Ethanol
;
_exptl_crystal_size_max 0.600
_exptl_crystal_size_mid 0.100
_exptl_crystal_size_min 0.050
_refine_diff_density_max 0.195
_refine_diff_density_min -0.181
_refine_diff_density_rms 0.042
_refine_ls_extinction_method none
_refine_ls_goodness_of_fit_ref 0.741
_refine_ls_hydrogen_treatment mixed
_refine_ls_matrix_type full
_refine_ls_number_constraints 0
_refine_ls_number_parameters 187
_refine_ls_number_reflns 2487
_refine_ls_number_restraints 0
_refine_ls_restrained_S_all 0.741
_refine_ls_R_factor_all 0.0677
_refine_ls_R_factor_gt 0.0329
_refine_ls_shift/su_max 0.001
_refine_ls_shift/su_mean 0.000
_refine_ls_structure_factor_coef Fsqd
_refine_ls_weighting_details 'w=1/[\s^2^(Fo^2^)+(0.0218P)^2^] where P=(Fo^2^+2Fc^2^)/3'
_refine_ls_weighting_scheme calc
_refine_ls_wR_factor_gt 0.0579
_refine_ls_wR_factor_ref 0.0627
_reflns_Friedel_coverage 0.000
_reflns_number_gt 1413
_reflns_number_total 2487
_reflns_threshold_expression 'I > 2\s(I)'
_cod_data_source_file d0ce01056a2.cif
_cod_data_source_block IB_2H2O
_cod_original_sg_symbol_H-M 'C 2/c'
_cod_database_code 7241095
_shelx_shelxl_version_number 2018/3
_shelx_estimated_absorpt_t_min 0.895
_shelx_estimated_absorpt_t_max 0.991

loop_
_space_group_symop_operation_xyz
'x, y, z'
'-x, y, -z+1/2'
'x+1/2, y+1/2, z'
'-x+1/2, y+1/2, -z+1/2'
'-x, -y, -z'
'x, -y, z-1/2'
'-x+1/2, -y+1/2, -z'
'x+1/2, -y+1/2, z-1/2'

loop_
_atom_site_label
_atom_site_type_symbol
_atom_site_fract_x
_atom_site_fract_y
_atom_site_fract_z
_atom_site_U_iso_or_equiv
_atom_site_adp_type
_atom_site_occupancy
_atom_site_site_symmetry_order
_atom_site_calc_flag
_atom_site_refinement_flags_posn
_atom_site_refinement_flags_adp
_atom_site_refinement_flags_occupancy
_atom_site_disorder_assembly
_atom_site_disorder_group
O1 O 0.58581(7) -0.0595(3) 0.07477(8) 0.0370(4) Uani 1 1 d . . . . .
O2 O 0.68896(7) 0.0821(3) 0.22116(8) 0.0442(4) Uani 1 1 d . . . . .
N1 N 0.52520(8) 0.2825(3) 0.07032(10) 0.0299(4) Uani 1 1 d . . . . .
N2 N 0.62871(9) 0.4353(4) 0.21558(10) 0.0344(4) Uani 1 1 d . . . . .
C1 C 0.58053(10) 0.1373(4) 0.10547(11) 0.0292(5) Uani 1 1 d . . . . .
C2 C 0.63806(10) 0.2166(4) 0.18639(11) 0.0320(5) Uani 1 1 d . . . . .
C3 C 0.56964(10) 0.5762(4) 0.17792(11) 0.0301(5) Uani 1 1 d . . . . .
C4 C 0.56212(11) 0.7911(4) 0.21220(12) 0.0379(5) Uani 1 1 d . . . . .
H4 H 0.597043 0.846034 0.261559 0.045 Uiso 1 1 calc R U . . .
C5 C 0.50290(12) 0.9217(5) 0.17284(13) 0.0423(6) Uani 1 1 d . . . . .
H5 H 0.498050 1.064588 0.195991 0.051 Uiso 1 1 calc R U . . .
C6 C 0.45035(11) 0.8434(5) 0.09915(13) 0.0414(6) Uani 1 1 d . . . . .
H6 H 0.410569 0.933479 0.073121 0.050 Uiso 1 1 calc R U . . .
C7 C 0.45726(10) 0.6313(4) 0.06451(12) 0.0357(5) Uani 1 1 d . . . . .
H7 H 0.422210 0.578173 0.015037 0.043 Uiso 1 1 calc R U . . .
C8 C 0.51703(10) 0.4973(4) 0.10408(11) 0.0292(5) Uani 1 1 d . . . . .
Cl1 Cl 0.64189(3) 0.32016(11) 0.37272(3) 0.04056(16) Uani 1 1 d . . . . .
O4 O 0.68769(7) 0.3846(3) 0.52342(8) 0.0387(4) Uani 1 1 d . . . . .
O3 O 0.72340(7) 0.7236(3) 0.37083(8) 0.0398(4) Uani 1 1 d . . . . .
C11 C 0.71543(9) 0.5593(4) 0.50972(11) 0.0280(5) Uani 1 1 d . . . . .
C10 C 0.70089(10) 0.5543(4) 0.44372(11) 0.0291(5) Uani 1 1 d . . . . .
C9 C 0.73368(10) 0.7321(4) 0.42886(11) 0.0294(5) Uani 1 1 d . . . . .
O5W O 0.80616(8) 1.1053(4) 0.36835(9) 0.0501(5) Uani 1 1 d . . . . .
H1 H 0.4904(11) 0.229(5) 0.0233(13) 0.060 Uiso 1 1 d . U . . .
H2 H 0.6610(12) 0.485(5) 0.2612(13) 0.060 Uiso 1 1 d . U . . .
H4O H 0.6962(13) 0.410(6) 0.5635(15) 0.075 Uiso 1 1 d . U . . .
H1W H 0.8280(13) 1.244(6) 0.3726(15) 0.075 Uiso 1 1 d . U . . .
H2W H 0.7687(13) 1.108(6) 0.3235(15) 0.075 Uiso 1 1 d . U . . .

loop_
_atom_site_aniso_label
_atom_site_aniso_U_11
_atom_site_aniso_U_22
_atom_site_aniso_U_33
_atom_site_aniso_U_23
_atom_site_aniso_U_13
_atom_site_aniso_U_12
O1 0.0353(9) 0.0406(8) 0.0298(8) -0.0070(7) 0.0198(8) 0.0023(7)
O2 0.0299(9) 0.0499(9) 0.0343(9) -0.0016(8) 0.0142(8) 0.0060(8)
N1 0.0253(10) 0.0338(9) 0.0232(9) -0.0056(8) 0.0133(8) -0.0025(8)
N2 0.0319(12) 0.0358(9) 0.0232(9) -0.0055(8) 0.0136(9) -0.0042(9)
C1 0.0285(12) 0.0327(11) 0.0234(10) -0.0005(9) 0.0163(10) -0.0023(9)
C2 0.0321(13) 0.0338(11) 0.0264(11) -0.0004(10) 0.0181(11) -0.0030(10)
C3 0.0326(13) 0.0289(10) 0.0265(11) 0.0001(9) 0.0190(11) -0.0033(9)
C4 0.0477(15) 0.0346(11) 0.0282(11) -0.0055(10) 0.0242(12) -0.0048(11)
C5 0.0576(17) 0.0373(12) 0.0474(15) -0.0030(11) 0.0416(14) 0.0017(12)
C6 0.0396(14) 0.0414(12) 0.0503(15) 0.0013(12) 0.0333(13) 0.0024(11)
C7 0.0312(13) 0.0385(12) 0.0336(12) -0.0023(10) 0.0203(11) -0.0028(10)
C8 0.0338(13) 0.0276(10) 0.0287(12) -0.0035(9) 0.0221(11) -0.0040(9)
Cl1 0.0404(3) 0.0407(3) 0.0310(3) -0.0092(3) 0.0202(3) -0.0129(3)
O4 0.0382(10) 0.0472(9) 0.0308(9) -0.0046(7) 0.0234(8) -0.0115(7)
O3 0.0427(9) 0.0493(9) 0.0290(8) -0.0061(7) 0.0248(8) -0.0096(7)
C11 0.0243(11) 0.0300(10) 0.0280(11) 0.0025(9) 0.0169(10) 0.0021(9)
C10 0.0276(12) 0.0304(10) 0.0240(10) -0.0051(9) 0.0152(10) -0.0040(9)
C9 0.0262(11) 0.0336(11) 0.0230(10) 0.0007(9) 0.0144(10) 0.0036(9)
O5W 0.0435(11) 0.0692(12) 0.0319(9) -0.0043(9) 0.0231(9) -0.0214(9)

loop_
_atom_type_symbol
_atom_type_description
_atom_type_scat_dispersion_real
_atom_type_scat_dispersion_imag
_atom_type_scat_source
C C 0.0015 0.0009 'International Tables Vol C Tables 4.2.6.8 and 6.1.1.4'
H H 0.0000 0.0000 'International Tables Vol C Tables 4.2.6.8 and 6.1.1.4'
N N 0.0030 0.0019 'International Tables Vol C Tables 4.2.6.8 and 6.1.1.4'
O O 0.0056 0.0036 'International Tables Vol C Tables 4.2.6.8 and 6.1.1.4'
Cl Cl 0.0998 0.0984 'International Tables Vol C Tables 4.2.6.8 and 6.1.1.4'

loop_
_geom_angle_atom_site_label_1
_geom_angle_atom_site_label_2
_geom_angle_atom_site_label_3
_geom_angle
_geom_angle_site_symmetry_1
_geom_angle_site_symmetry_3
_geom_angle_publ_flag
C1 N1 C8 124.13(18) . . ?
C1 N1 H1 117.8(15) . . ?
C8 N1 H1 117.9(15) . . ?
C2 N2 C3 124.65(18) . . ?
C2 N2 H2 117.3(17) . . ?
C3 N2 H2 118.0(17) . . ?
O1 C1 N1 122.74(18) . . ?
O1 C1 C2 119.47(19) . . ?
N1 C1 C2 117.78(18) . . ?
O2 C2 N2 124.44(19) . . ?
O2 C2 C1 119.61(19) . . ?
N2 C2 C1 115.94(19) . . ?
C8 C3 C4 119.4(2) . . ?
C8 C3 N2 118.54(18) . . ?
C4 C3 N2 122.10(18) . . ?
C5 C4 C3 119.8(2) . . ?
C5 C4 H4 120.1 . . ?
C3 C4 H4 120.1 . . ?
C4 C5 C6 120.9(2) . . ?
C4 C5 H5 119.5 . . ?
C6 C5 H5 119.5 . . ?
C7 C6 C5 119.8(2) . . ?
C7 C6 H6 120.1 . . ?
C5 C6 H6 120.1 . . ?
C6 C7 C8 119.6(2) . . ?
C6 C7 H7 120.2 . . ?
C8 C7 H7 120.2 . . ?
C3 C8 C7 120.47(19) . . ?
C3 C8 N1 118.83(19) . . ?
C7 C8 N1 120.69(18) . . ?
C11 O4 H4O 116.8(19) . . ?
O4 C11 C10 121.85(19) . . ?
O4 C11 C9 118.28(17) . 7_666 ?
C10 C11 C9 119.86(18) . 7_666 ?
C11 C10 C9 122.96(18) . . ?
C11 C10 Cl1 120.11(16) . . ?
C9 C10 Cl1 116.91(15) . . ?
O3 C9 C10 124.41(19) . . ?
O3 C9 C11 118.45(18) . 7_666 ?
C10 C9 C11 117.13(17) . 7_666 ?
H1W O5W H2W 108(2) . . ?

loop_
_geom_bond_atom_site_label_1
_geom_bond_atom_site_label_2
_geom_bond_distance
_geom_bond_site_symmetry_2
_geom_bond_publ_flag
O1 C1 1.241(2) . ?
O2 C2 1.228(2) . ?
N1 C1 1.341(3) . ?
N1 C8 1.394(2) . ?
N1 H1 0.90(2) . ?
N2 C2 1.352(3) . ?
N2 C3 1.399(3) . ?
N2 H2 0.86(2) . ?
C1 C2 1.513(3) . ?
C3 C8 1.389(3) . ?
C3 C4 1.393(3) . ?
C4 C5 1.376(3) . ?
C4 H4 0.9300 . ?
C5 C6 1.386(3) . ?
C5 H5 0.9300 . ?
C6 C7 1.381(3) . ?
C6 H6 0.9300 . ?
C7 C8 1.393(3) . ?
C7 H7 0.9300 . ?
Cl1 C10 1.735(2) . ?
O4 C11 1.306(2) . ?
O4 H4O 0.83(3) . ?
O3 C9 1.221(2) . ?
C11 C10 1.347(3) . ?
C11 C9 1.517(3) 7_666 ?
C10 C9 1.444(3) . ?
O5W H1W 0.84(3) . ?
O5W H2W 0.86(3) . ?

loop_
_geom_hbond_atom_site_label_D
_geom_hbond_atom_site_label_H
_geom_hbond_atom_site_label_A
_geom_hbond_distance_DH
_geom_hbond_distance_HA
_geom_hbond_distance_DA
_geom_hbond_angle_DHA
_geom_hbond_site_symmetry_A
_geom_hbond_publ_flag
N2 H2 O3 0.86(2) 2.24(2) 3.065(2) 162(2) . yes
C4 H4 O3 0.93 2.68 3.438(3) 138.6 . yes
C4 H4 Cl1 0.93 3.18 3.604(2) 110.2 . yes
O5W H2W O3 0.86(3) 2.83(3) 2.942(2) 89.1(18) . yes
N1 H1 O1 0.90(2) 1.99(2) 2.877(2) 172(2) 5_655 yes
O4 H4O O5W 0.83(3) 1.68(3) 2.490(2) 162(3) 7_666 yes
O5W H1W O1 0.84(3) 2.03(3) 2.798(2) 151(3) 4_665 yes
O5W H1W O2 0.84(3) 2.51(3) 3.144(2) 133(2) 4_665 yes
O5W H2W O2 0.86(3) 1.91(3) 2.766(2) 174(3) 1_565 yes
N1 H1 O1 0.90(2) 1.99(2) 2.877(2) 172(2) 5_655 yes
O4 H4O O5W 0.83(3) 1.68(3) 2.490(2) 162(3) 7_666 yes
O5W H1W O1 0.84(3) 2.03(3) 2.798(2) 151(3) 4_665 yes
O5W H1W O2 0.84(3) 2.51(3) 3.144(2) 133(2) 4_665 yes
O5W H2W O2 0.86(3) 1.91(3) 2.766(2) 174(3) 1_565 yes

loop_
_geom_torsion_atom_site_label_1
_geom_torsion_atom_site_label_2
_geom_torsion_atom_site_label_3
_geom_torsion_atom_site_label_4
_geom_torsion
_geom_torsion_site_symmetry_1
_geom_torsion_site_symmetry_2
_geom_torsion_site_symmetry_3
_geom_torsion_site_symmetry_4
_geom_torsion_publ_flag
C8 N1 C1 O1 177.55(19) . . . . ?
C8 N1 C1 C2 -1.4(3) . . . . ?
C3 N2 C2 O2 -175.5(2) . . . . ?
C3 N2 C2 C1 4.0(3) . . . . ?
O1 C1 C2 O2 -1.2(3) . . . . ?
N1 C1 C2 O2 177.71(19) . . . . ?
O1 C1 C2 N2 179.28(18) . . . . ?
N1 C1 C2 N2 -1.8(3) . . . . ?
C2 N2 C3 C8 -3.0(3) . . . . ?
C2 N2 C3 C4 176.80(19) . . . . ?
C8 C3 C4 C5 0.2(3) . . . . ?
N2 C3 C4 C5 -179.6(2) . . . . ?
C3 C4 C5 C6 -0.2(3) . . . . ?
C4 C5 C6 C7 0.0(3) . . . . ?
C5 C6 C7 C8 0.2(3) . . . . ?
C4 C3 C8 C7 0.0(3) . . . . ?
N2 C3 C8 C7 179.83(18) . . . . ?
C4 C3 C8 N1 179.84(18) . . . . ?
N2 C3 C8 N1 -0.4(3) . . . . ?
C6 C7 C8 C3 -0.2(3) . . . . ?
C6 C7 C8 N1 179.99(18) . . . . ?
C1 N1 C8 C3 2.5(3) . . . . ?
C1 N1 C8 C7 -177.73(18) . . . . ?
O4 C11 C10 C9 -176.00(18) . . . . ?
C9 C11 C10 C9 2.7(3) 7_666 . . . ?
O4 C11 C10 Cl1 2.2(3) . . . . ?
C9 C11 C10 Cl1 -179.03(14) 7_666 . . . ?
C11 C10 C9 O3 176.8(2) . . . . ?
Cl1 C10 C9 O3 -1.4(3) . . . . ?
C11 C10 C9 C11 -2.7(3) . . . 7_666 ?
Cl1 C10 C9 C11 179.05(13) . . . 7_666 ?
